data_4033471
loop_
_publ_author_name
'Hedberg, Christinne'
'Estrup, Morten'
'Eikeland, Espen Z.'
'Jensen, Henrik H.'

_publ_section_title
;
 Vinyl Grignard-Mediated Stereoselective Carbocyclization of Lactone
 Acetals.
;
_journal_issue 4
_journal_name_full 'The Journal of organic chemistry'
_journal_page_first 2154
_journal_page_last 2165
_journal_paper_doi 10.1021/acs.joc.7b03079
_journal_volume 83
_journal_year 2018
_chemical_formula_moiety 'C42 H48 O8'
_chemical_formula_sum 'C42 H48 O8'
_chemical_formula_weight 680.80
_space_group_crystal_system orthorhombic
_space_group_IT_number 19
_space_group_name_Hall 'P 2ac 2ab'
_space_group_name_H-M_alt 'P 21 21 21'
_symmetry_space_group_name_Hall 'P 2ac 2ab'
_symmetry_space_group_name_H-M 'P 21 21 21'
_atom_sites_solution_hydrogens geom
_atom_sites_solution_primary direct
_audit_creation_date 2015-09-22
_audit_creation_method
;
Olex2 1.2
(compiled 2015.01.26 svn.r3151 for OlexSys, GUI svn.r4998)
;
_cell_angle_alpha 90
_cell_angle_beta 90
_cell_angle_gamma 90
_cell_formula_units_Z 4
_cell_length_a 11.5718(8)
_cell_length_b 14.1562(9)
_cell_length_c 22.0456(15)
_cell_measurement_reflns_used 9969
_cell_measurement_temperature 296(2)
_cell_measurement_theta_max 22.77
_cell_measurement_theta_min 2.27
_cell_volume 3611.3(4)
_computing_cell_refinement 'SAINT v8.34A (Bruker, 2013)'
_computing_data_reduction 'SAINT v8.34A (Bruker, 2013)'
_computing_molecular_graphics 'Olex2 (Dolomanov et al., 2009)'
_computing_publication_material 'Olex2 (Dolomanov et al., 2009)'
_computing_structure_refinement 'ShelXL (Sheldrick, 2008)'
_computing_structure_solution 'ShelXT (Sheldrick, 2015)'
_diffrn_ambient_temperature 296.15
_diffrn_measured_fraction_theta_full 0.999
_diffrn_measured_fraction_theta_max 0.991
_diffrn_measurement_device_type 'Bruker APEX-II CCD'
_diffrn_measurement_method '\f and \w scans'
_diffrn_radiation_type AgK\a
_diffrn_radiation_wavelength 0.56086
_diffrn_reflns_av_R_equivalents 0.0458
_diffrn_reflns_av_unetI/netI 0.0530
_diffrn_reflns_Laue_measured_fraction_full 0.999
_diffrn_reflns_Laue_measured_fraction_max 0.991
_diffrn_reflns_limit_h_max 15
_diffrn_reflns_limit_h_min -15
_diffrn_reflns_limit_k_max 19
_diffrn_reflns_limit_k_min -17
_diffrn_reflns_limit_l_max 27
_diffrn_reflns_limit_l_min -30
_diffrn_reflns_number 49888
_diffrn_reflns_point_group_measured_fraction_full 1.000
_diffrn_reflns_point_group_measured_fraction_max 0.976
_diffrn_reflns_theta_full 19.665
_diffrn_reflns_theta_max 22.898
_diffrn_reflns_theta_min 1.568
_diffrn_standards_number 0
_exptl_absorpt_coefficient_mu 0.054
_exptl_absorpt_correction_T_max 0.7448
_exptl_absorpt_correction_T_min 0.6791
_exptl_absorpt_correction_type numerical
_exptl_absorpt_process_details
;
SADABS-2012/1 (Bruker,2012) was used for absorption correction.
wR2(int) was 0.0932 before and 0.0505 after correction.
The Ratio of minimum to maximum transmission is 0.9118.
The \l/2 correction factor is 0.0015.
;
_exptl_crystal_colour 'clear light colourless'
_exptl_crystal_colour_lustre clear
_exptl_crystal_colour_modifier light
_exptl_crystal_colour_primary colourless
_exptl_crystal_density_diffrn 1.252
_exptl_crystal_description block
_exptl_crystal_F_000 1456
_exptl_crystal_size_max 0.18
_exptl_crystal_size_mid 0.18
_exptl_crystal_size_min 0.15
_refine_diff_density_max 0.421
_refine_diff_density_min -0.228
_refine_diff_density_rms 0.059
_refine_ls_abs_structure_details
;
 Flack x determined using 2710 quotients [(I+)-(I-)]/[(I+)+(I-)]
 (Parsons, Flack and Wagner, Acta Cryst. B69 (2013) 249-259).
;
_refine_ls_abs_structure_Flack -0.2(5)
_refine_ls_extinction_coef 0.0075(11)
_refine_ls_extinction_expression Fc^*^=kFc[1+0.001xFc^2^\l^3^/sin(2\q)]^-1/4^
_refine_ls_extinction_method 'SHELXL-2014/7 (Sheldrick 2014'
_refine_ls_goodness_of_fit_ref 1.038
_refine_ls_hydrogen_treatment constr
_refine_ls_matrix_type full
_refine_ls_number_parameters 456
_refine_ls_number_reflns 9867
_refine_ls_number_restraints 0
_refine_ls_restrained_S_all 1.038
_refine_ls_R_factor_all 0.0744
_refine_ls_R_factor_gt 0.0469
_refine_ls_shift/su_max 0.000
_refine_ls_shift/su_mean 0.000
_refine_ls_structure_factor_coef Fsqd
_refine_ls_weighting_details 'w=1/[\s^2^(Fo^2^)+(0.0481P)^2^+0.8156P] where P=(Fo^2^+2Fc^2^)/3'
_refine_ls_weighting_scheme calc
_refine_ls_wR_factor_gt 0.0996
_refine_ls_wR_factor_ref 0.1113
_reflns_Friedel_coverage 0.780
_reflns_Friedel_fraction_full 1.000
_reflns_Friedel_fraction_max 0.957
_reflns_number_gt 7522
_reflns_number_total 9867
_reflns_threshold_expression 'I > 2\s(I)'
_cod_data_source_file jo7b03079_si_005.cif
_cod_data_source_block 2015_08_31_0m
_cod_depositor_comments 'Adding full bibliography for 4033466--4033471.cif.'
_cod_original_cell_volume 3611.4(4)
_cod_database_code 4033471
_shelx_space_group_comment
;
The symmetry employed for this shelxl refinement is uniquely defined
by the following loop, which should always be used as a source of
symmetry information in preference to the above space-group names.
They are only intended as comments.
;
_olex2_refinement_description
;
1. Fixed Uiso
 At 1.2 times of:
  All C(H) groups, All C(H,H) groups
 At 1.5 times of:
  All C(H,H,H) groups, All O(H) groups
2.a Ternary CH refined with riding coordinates:
 C10(H10), C4(H4), C11(H11), C8(H8), C9(H9)
2.b Secondary CH2 refined with riding coordinates:
 C1B(H1BA,H1BB), C5(H5A,H5B), C3A(H3AA,H3AB), C1C(H1CA,H1CB), C1D(H1DA,H1DB),
 C4A(H4AA,H4AB)
2.c Aromatic/amide H refined with riding coordinates:
 C7D(H7D), C7B(H7B), C6D(H6D), C3B(H3B), C3C(H3C), C3D(H3D), C5D(H5D),
 C4B(H4B), C2(H2), C6B(H6B), C4C(H4C), C7C(H7C), C5B(H5BA), C5C(H5C), C4D(H4D),
 C6C(H6C), C6(H6)
2.d X=CH2 refined with riding coordinates:
 C3(H3A,H3E), C7(H7A,H7E)
2.e Idealised Me refined as rotating group:
 C9A(H9AA,H9AB,H9AC), C10A(H10A,H10B,H10C), C7A(H7AA,H7AB,H7AC)
2.f Idealised tetrahedral OH refined as rotating group:
 O1(H1)
;
_shelx_shelxl_version_number 2014/7
_olex2_date_sample_data_collection 2015-08-31
_olex2_submission_special_instructions 'No special instructions were received'

loop_
_space_group_symop_operation_xyz
'x, y, z'
'-x+1/2, -y, z+1/2'
'-x, y+1/2, -z+1/2'
'x+1/2, -y+1/2, -z'

loop_
_atom_site_label
_atom_site_type_symbol
_atom_site_fract_x
_atom_site_fract_y
_atom_site_fract_z
_atom_site_U_iso_or_equiv
_atom_site_adp_type
_atom_site_occupancy
_atom_site_site_symmetry_order
_atom_site_calc_flag
_atom_site_refinement_flags_posn
O1C O 0.57778(14) 0.30966(12) 0.81915(7) 0.0201(4) Uani 1 1 d .
O1A O 0.55245(13) 0.11123(12) 0.81891(7) 0.0186(4) Uani 1 1 d .
O1B O 0.63387(14) 0.21227(13) 0.67131(7) 0.0203(4) Uani 1 1 d .
O1 O 0.75994(15) 0.20884(14) 0.86987(7) 0.0239(4) Uani 1 1 d .
H1 H 0.6957 0.2333 0.8703 0.036 Uiso 1 1 calc GR
O1D O 0.81060(15) 0.37005(13) 0.80240(8) 0.0235(4) Uani 1 1 d .
O3A O 0.27394(14) 0.02429(13) 0.86015(8) 0.0255(4) Uani 1 1 d .
O2A O 0.40115(15) 0.06018(14) 0.76410(8) 0.0279(4) Uani 1 1 d .
O4A O 0.14718(17) -0.05027(16) 0.92040(10) 0.0385(5) Uani 1 1 d .
C1A C 0.4434(2) 0.08013(17) 0.81196(11) 0.0188(5) Uani 1 1 d .
C2B C 0.6154(2) 0.17425(17) 0.56599(11) 0.0186(5) Uani 1 1 d .
C1 C 0.7992(2) 0.20025(19) 0.80853(11) 0.0213(5) Uani 1 1 d .
C10 C 0.6377(2) 0.30054(18) 0.76248(10) 0.0187(5) Uani 1 1 d .
H10 H 0.6230 0.3567 0.7377 0.022 Uiso 1 1 calc R
C2D C 0.9196(2) 0.51119(19) 0.80323(11) 0.0241(6) Uani 1 1 d .
C4 C 0.7466(2) 0.11276(18) 0.77741(11) 0.0205(5) Uani 1 1 d .
H4 H 0.7865 0.1066 0.7384 0.025 Uiso 1 1 calc R
C7D C 1.0246(2) 0.5050(2) 0.83363(12) 0.0269(6) Uani 1 1 d .
H7D H 1.0688 0.4504 0.8301 0.032 Uiso 1 1 calc R
C11 C 0.7673(2) 0.28960(18) 0.77191(10) 0.0195(5) Uani 1 1 d .
H11 H 0.8046 0.2856 0.7321 0.023 Uiso 1 1 calc R
C8 C 0.6182(2) 0.12185(18) 0.76255(11) 0.0185(5) Uani 1 1 d .
H8 H 0.5970 0.0698 0.7354 0.022 Uiso 1 1 calc R
C8A C 0.4327(2) 0.02140(18) 0.92660(11) 0.0204(5) Uani 1 1 d .
C6A C 0.2344(2) -0.0054(2) 0.91550(12) 0.0252(6) Uani 1 1 d .
C2C C 0.4765(2) 0.40150(18) 0.89119(11) 0.0212(5) Uani 1 1 d .
C7B C 0.7218(2) 0.21653(19) 0.55658(11) 0.0217(5) Uani 1 1 d .
H7B H 0.7578 0.2488 0.5881 0.026 Uiso 1 1 calc R
C9 C 0.5867(2) 0.21471(18) 0.73125(10) 0.0184(5) Uani 1 1 d .
H9 H 0.5025 0.2210 0.7291 0.022 Uiso 1 1 calc R
C2A C 0.38075(19) 0.07540(18) 0.87183(11) 0.0193(5) Uani 1 1 d .
C1B C 0.5561(2) 0.17733(18) 0.62658(11) 0.0199(5) Uani 1 1 d .
H1BA H 0.4888 0.2180 0.6243 0.024 Uiso 1 1 calc R
H1BB H 0.5305 0.1144 0.6377 0.024 Uiso 1 1 calc R
C6D C 1.0645(2) 0.5789(2) 0.86904(13) 0.0283(6) Uani 1 1 d .
H6D H 1.1354 0.5742 0.8887 0.034 Uiso 1 1 calc R
C3B C 0.5618(2) 0.12810(19) 0.51788(11) 0.0241(6) Uani 1 1 d .
H3B H 0.4896 0.1005 0.5236 0.029 Uiso 1 1 calc R
C3C C 0.3588(2) 0.41808(19) 0.88841(12) 0.0245(6) Uani 1 1 d .
H3C H 0.3248 0.4351 0.8518 0.029 Uiso 1 1 calc R
C3D C 0.8552(2) 0.5922(2) 0.80996(12) 0.0295(6) Uani 1 1 d .
H3D H 0.7845 0.5974 0.7901 0.035 Uiso 1 1 calc R
C5D C 0.9990(2) 0.6591(2) 0.87507(13) 0.0292(6) Uani 1 1 d .
H5D H 1.0254 0.7089 0.8989 0.035 Uiso 1 1 calc R
C5 C 0.7736(2) 0.02185(19) 0.81288(12) 0.0264(6) Uani 1 1 d .
H5A H 0.8567 0.0129 0.8136 0.032 Uiso 1 1 calc R
H5B H 0.7480 0.0299 0.8545 0.032 Uiso 1 1 calc R
C4B C 0.6143(2) 0.1228(2) 0.46175(12) 0.0280(6) Uani 1 1 d .
H4B H 0.5775 0.0923 0.4298 0.034 Uiso 1 1 calc R
C2 C 0.9287(2) 0.1923(2) 0.80907(13) 0.0286(6) Uani 1 1 d .
H2 H 0.9636 0.1599 0.7773 0.034 Uiso 1 1 calc R
C6B C 0.7752(2) 0.2109(2) 0.50010(12) 0.0263(6) Uani 1 1 d .
H6B H 0.8467 0.2392 0.4939 0.032 Uiso 1 1 calc R
C9A C 0.4633(2) -0.08025(19) 0.91105(14) 0.0307(6) Uani 1 1 d .
H9AA H 0.4005 -0.1087 0.8893 0.046 Uiso 1 1 calc GR
H9AB H 0.4773 -0.1150 0.9477 0.046 Uiso 1 1 calc GR
H9AC H 0.5316 -0.0812 0.8863 0.046 Uiso 1 1 calc GR
C4C C 0.2915(2) 0.4093(2) 0.94020(13) 0.0297(6) Uani 1 1 d .
H4C H 0.2124 0.4203 0.9380 0.036 Uiso 1 1 calc R
C7C C 0.5257(2) 0.3779(2) 0.94639(12) 0.0271(6) Uani 1 1 d .
H7C H 0.6049 0.3673 0.9489 0.032 Uiso 1 1 calc R
C3A C 0.3446(2) 0.17034(19) 0.89860(13) 0.0273(6) Uani 1 1 d .
H3AA H 0.2857 0.2006 0.8741 0.033 Uiso 1 1 calc R
H3AB H 0.4100 0.2126 0.9029 0.033 Uiso 1 1 calc R
C5B C 0.7218(2) 0.1631(2) 0.45319(12) 0.0282(6) Uani 1 1 d .
H5BA H 0.7583 0.1580 0.4158 0.034 Uiso 1 1 calc R
C5A C 0.3171(2) 0.03090(19) 0.96268(12) 0.0229(6) Uani 1 1 d .
C5C C 0.3406(3) 0.3844(2) 0.99464(13) 0.0322(7) Uani 1 1 d .
H5C H 0.2949 0.3775 1.0290 0.039 Uiso 1 1 calc R
C1C C 0.5502(2) 0.40565(18) 0.83548(12) 0.0246(6) Uani 1 1 d .
H1CA H 0.5087 0.4364 0.8027 0.030 Uiso 1 1 calc R
H1CB H 0.6203 0.4410 0.8435 0.030 Uiso 1 1 calc R
C4D C 0.8936(3) 0.6658(2) 0.84570(13) 0.0330(7) Uani 1 1 d .
H4D H 0.8488 0.7199 0.8500 0.040 Uiso 1 1 calc R
C10A C 0.5349(2) 0.0682(2) 0.95759(13) 0.0331(7) Uani 1 1 d .
H10A H 0.5996 0.0692 0.9304 0.050 Uiso 1 1 calc GR
H10B H 0.5549 0.0333 0.9934 0.050 Uiso 1 1 calc GR
H10C H 0.5147 0.1317 0.9686 0.050 Uiso 1 1 calc GR
C1D C 0.8765(2) 0.4313(2) 0.76517(12) 0.0289(6) Uani 1 1 d .
H1DA H 0.8290 0.4554 0.7324 0.035 Uiso 1 1 calc R
H1DB H 0.9411 0.3973 0.7477 0.035 Uiso 1 1 calc R
C6C C 0.4582(3) 0.3699(2) 0.99787(13) 0.0333(7) Uani 1 1 d .
H6C H 0.4923 0.3546 1.0348 0.040 Uiso 1 1 calc R
C7A C 0.3065(3) -0.0158(2) 1.02407(13) 0.0330(7) Uani 1 1 d .
H7AA H 0.3266 -0.0814 1.0207 0.050 Uiso 1 1 calc GR
H7AB H 0.2285 -0.0102 1.0383 0.050 Uiso 1 1 calc GR
H7AC H 0.3579 0.0145 1.0522 0.050 Uiso 1 1 calc GR
C4A C 0.2964(3) 0.1398(2) 0.96098(12) 0.0298(6) Uani 1 1 d .
H4AA H 0.2148 0.1544 0.9642 0.036 Uiso 1 1 calc R
H4AB H 0.3375 0.1711 0.9937 0.036 Uiso 1 1 calc R
C6 C 0.7183(3) -0.0657(2) 0.78741(13) 0.0351(7) Uani 1 1 d .
H6 H 0.6380 -0.0662 0.7857 0.042 Uiso 1 1 calc R
C3 C 0.9961(3) 0.2279(2) 0.85127(15) 0.0402(8) Uani 1 1 d .
H3A H 0.9641 0.2608 0.8837 0.048 Uiso 1 1 calc R
H3E H 1.0758 0.2202 0.8487 0.048 Uiso 1 1 calc R
C7 C 0.7704(3) -0.1406(2) 0.76763(15) 0.0445(8) Uani 1 1 d .
H7A H 0.8507 -0.1438 0.7683 0.053 Uiso 1 1 calc R
H7E H 0.7276 -0.1911 0.7527 0.053 Uiso 1 1 calc R

loop_
_atom_site_aniso_label
_atom_site_aniso_U_11
_atom_site_aniso_U_22
_atom_site_aniso_U_33
_atom_site_aniso_U_23
_atom_site_aniso_U_13
_atom_site_aniso_U_12
O1C 0.0245(8) 0.0208(9) 0.0150(8) 0.0001(7) 0.0054(7) 0.0015(7)
O1A 0.0155(8) 0.0247(9) 0.0156(8) 0.0015(7) 0.0010(6) -0.0023(7)
O1B 0.0202(8) 0.0291(9) 0.0117(8) -0.0019(7) 0.0008(6) -0.0037(7)
O1 0.0233(9) 0.0317(10) 0.0169(9) 0.0022(8) 0.0002(7) -0.0009(8)
O1D 0.0264(9) 0.0274(10) 0.0167(9) -0.0009(8) 0.0036(7) -0.0092(8)
O3A 0.0149(8) 0.0383(11) 0.0231(9) 0.0027(8) -0.0012(7) -0.0096(8)
O2A 0.0218(9) 0.0428(12) 0.0191(9) -0.0071(8) -0.0001(7) -0.0065(8)
O4A 0.0239(10) 0.0530(14) 0.0385(12) 0.0074(10) 0.0015(9) -0.0150(9)
C1A 0.0168(11) 0.0186(12) 0.0209(13) 0.0000(10) -0.0010(9) 0.0001(9)
C2B 0.0229(11) 0.0177(12) 0.0152(12) 0.0015(10) -0.0005(9) 0.0025(10)
C1 0.0182(11) 0.0273(14) 0.0182(12) 0.0011(11) 0.0015(9) -0.0012(10)
C10 0.0216(11) 0.0218(12) 0.0126(11) 0.0007(10) 0.0028(9) -0.0013(10)
C2D 0.0266(13) 0.0294(14) 0.0161(12) 0.0017(11) 0.0029(10) -0.0088(11)
C4 0.0191(11) 0.0250(13) 0.0174(12) 0.0027(10) 0.0025(9) 0.0029(10)
C7D 0.0274(13) 0.0263(14) 0.0270(15) -0.0013(12) -0.0004(11) -0.0012(11)
C11 0.0199(11) 0.0243(13) 0.0145(11) -0.0011(10) 0.0017(9) -0.0038(10)
C8 0.0194(11) 0.0222(13) 0.0138(11) -0.0007(10) 0.0026(9) -0.0022(10)
C8A 0.0161(11) 0.0264(13) 0.0186(12) 0.0034(11) 0.0000(9) -0.0011(10)
C6A 0.0198(12) 0.0296(14) 0.0263(14) 0.0037(11) 0.0010(10) -0.0018(11)
C2C 0.0257(12) 0.0181(13) 0.0197(13) -0.0033(10) 0.0031(10) 0.0008(10)
C7B 0.0201(11) 0.0259(13) 0.0192(12) 0.0008(11) -0.0025(9) 0.0004(10)
C9 0.0169(11) 0.0262(13) 0.0122(11) -0.0010(10) 0.0014(8) 0.0003(10)
C2A 0.0139(10) 0.0221(12) 0.0217(12) 0.0001(10) -0.0006(9) -0.0036(9)
C1B 0.0221(11) 0.0217(12) 0.0159(12) -0.0008(10) -0.0020(9) -0.0037(10)
C6D 0.0235(13) 0.0313(15) 0.0302(15) -0.0031(12) -0.0038(11) -0.0013(11)
C3B 0.0256(13) 0.0243(13) 0.0224(13) 0.0000(11) -0.0045(10) -0.0015(11)
C3C 0.0291(13) 0.0220(13) 0.0223(13) 0.0011(11) -0.0002(11) 0.0044(11)
C3D 0.0238(13) 0.0371(16) 0.0277(14) 0.0029(13) -0.0052(11) -0.0004(12)
C5D 0.0314(14) 0.0285(15) 0.0278(15) -0.0036(12) -0.0045(11) -0.0063(11)
C5 0.0240(13) 0.0290(15) 0.0262(14) 0.0038(12) 0.0009(11) 0.0049(11)
C4B 0.0341(14) 0.0318(15) 0.0183(13) -0.0030(12) -0.0051(11) 0.0037(12)
C2 0.0198(12) 0.0364(16) 0.0297(14) 0.0078(12) -0.0002(10) 0.0005(11)
C6B 0.0235(12) 0.0317(15) 0.0238(13) 0.0013(12) 0.0016(10) 0.0026(12)
C9A 0.0281(14) 0.0287(15) 0.0353(16) 0.0096(13) 0.0036(11) 0.0043(12)
C4C 0.0251(13) 0.0312(15) 0.0329(15) -0.0006(13) 0.0059(11) 0.0051(12)
C7C 0.0255(13) 0.0325(15) 0.0232(14) -0.0016(12) -0.0042(10) 0.0005(11)
C3A 0.0308(14) 0.0230(14) 0.0281(14) 0.0026(12) 0.0088(11) 0.0015(11)
C5B 0.0316(14) 0.0388(16) 0.0143(12) 0.0011(12) 0.0022(10) 0.0082(12)
C5A 0.0189(11) 0.0276(15) 0.0223(14) 0.0036(11) 0.0032(10) -0.0036(10)
C5C 0.0450(17) 0.0287(15) 0.0230(14) 0.0003(12) 0.0143(12) 0.0039(13)
C1C 0.0329(14) 0.0204(13) 0.0204(13) -0.0004(11) 0.0050(10) 0.0025(11)
C4D 0.0324(15) 0.0304(16) 0.0362(17) -0.0007(13) -0.0033(12) 0.0051(13)
C10A 0.0247(13) 0.0543(19) 0.0203(14) 0.0065(13) -0.0047(10) -0.0123(13)
C1D 0.0350(15) 0.0333(15) 0.0185(13) 0.0021(12) 0.0019(11) -0.0135(12)
C6C 0.0455(17) 0.0366(16) 0.0177(14) 0.0016(13) -0.0012(12) 0.0032(14)
C7A 0.0320(14) 0.0416(18) 0.0255(15) 0.0078(13) 0.0039(11) -0.0052(13)
C4A 0.0339(15) 0.0278(15) 0.0276(15) -0.0001(12) 0.0136(11) -0.0012(12)
C6 0.0461(18) 0.0359(17) 0.0233(14) 0.0069(13) -0.0014(13) 0.0059(14)
C3 0.0221(13) 0.059(2) 0.0398(17) 0.0117(16) -0.0072(12) -0.0042(14)
C7 0.056(2) 0.0330(17) 0.044(2) 0.0054(15) 0.0044(16) 0.0023(16)

loop_
_atom_type_symbol
_atom_type_description
_atom_type_scat_dispersion_real
_atom_type_scat_dispersion_imag
_atom_type_scat_source
C C 0.0015 0.0009 'International Tables Vol C Tables 4.2.6.8 and 6.1.1.4'
H H 0.0000 0.0000 'International Tables Vol C Tables 4.2.6.8 and 6.1.1.4'
O O 0.0056 0.0036 'International Tables Vol C Tables 4.2.6.8 and 6.1.1.4'

loop_
_geom_angle_atom_site_label_1
_geom_angle_atom_site_label_2
_geom_angle_atom_site_label_3
_geom_angle
C10 O1C C1C 114.17(18)
C1A O1A C8 115.10(18)
C1B O1B C9 114.03(17)
C1 O1 H1 109.5
C11 O1D C1D 114.09(18)
C6A O3A C2A 106.20(18)
O1A C1A C2A 111.5(2)
O2A C1A O1A 124.1(2)
O2A C1A C2A 124.4(2)
C7B C2B C1B 121.8(2)
C7B C2B C3B 119.0(2)
C3B C2B C1B 119.2(2)
O1 C1 C4 111.3(2)
O1 C1 C11 110.4(2)
O1 C1 C2 108.4(2)
C4 C1 C11 109.34(19)
C2 C1 C4 109.7(2)
C2 C1 C11 107.7(2)
O1C C10 H10 109.2
O1C C10 C11 111.50(19)
O1C C10 C9 106.23(18)
C11 C10 H10 109.2
C9 C10 H10 109.2
C9 C10 C11 111.4(2)
C7D C2D C1D 121.0(3)
C3D C2D C7D 118.3(2)
C3D C2D C1D 120.7(2)
C1 C4 H4 106.1
C8 C4 C1 114.3(2)
C8 C4 H4 106.1
C8 C4 C5 112.2(2)
C5 C4 C1 111.5(2)
C5 C4 H4 106.1
C2D C7D H7D 119.5
C6D C7D C2D 121.0(3)
C6D C7D H7D 119.5
O1D C11 C1 109.06(19)
O1D C11 C10 109.4(2)
O1D C11 H11 108.5
C1 C11 H11 108.5
C10 C11 C1 112.9(2)
C10 C11 H11 108.5
O1A C8 C4 108.36(18)
O1A C8 H8 108.1
O1A C8 C9 110.32(18)
C4 C8 H8 108.1
C4 C8 C9 113.7(2)
C9 C8 H8 108.1
C2A C8A C5A 91.27(18)
C9A C8A C2A 112.4(2)
C9A C8A C5A 113.3(2)
C10A C8A C2A 115.9(2)
C10A C8A C9A 109.4(2)
C10A C8A C5A 113.6(2)
O3A C6A C5A 107.4(2)
O4A C6A O3A 121.7(2)
O4A C6A C5A 131.0(2)
C3C C2C C7C 119.0(2)
C3C C2C C1C 121.2(2)
C7C C2C C1C 119.8(2)
C2B C7B H7B 119.9
C2B C7B C6B 120.2(2)
C6B C7B H7B 119.9
O1B C9 C10 106.89(19)
O1B C9 C8 107.78(19)
O1B C9 H9 109.7
C10 C9 C8 113.03(19)
C10 C9 H9 109.7
C8 C9 H9 109.7
O3A C2A C1A 106.00(19)
O3A C2A C8A 102.82(18)
O3A C2A C3A 105.85(19)
C1A C2A C8A 121.17(19)
C1A C2A C3A 115.6(2)
C3A C2A C8A 103.8(2)
O1B C1B C2B 109.72(19)
O1B C1B H1BA 109.7
O1B C1B H1BB 109.7
C2B C1B H1BA 109.7
C2B C1B H1BB 109.7
H1BA C1B H1BB 108.2
C7D C6D H6D 120.1
C5D C6D C7D 119.8(3)
C5D C6D H6D 120.1
C2B C3B H3B 119.6
C4B C3B C2B 120.8(2)
C4B C3B H3B 119.6
C2C C3C H3C 120.0
C2C C3C C4C 120.1(2)
C4C C3C H3C 120.0
C2D C3D H3D 119.5
C2D C3D C4D 121.1(3)
C4D C3D H3D 119.5
C6D C5D H5D 120.1
C6D C5D C4D 119.9(3)
C4D C5D H5D 120.1
C4 C5 H5A 108.7
C4 C5 H5B 108.7
H5A C5 H5B 107.6
C6 C5 C4 114.4(2)
C6 C5 H5A 108.7
C6 C5 H5B 108.7
C3B C4B H4B 120.1
C5B C4B C3B 119.8(2)
C5B C4B H4B 120.1
C1 C2 H2 117.7
C3 C2 C1 124.6(3)
C3 C2 H2 117.7
C7B C6B H6B 120.0
C5B C6B C7B 120.0(2)
C5B C6B H6B 120.0
C8A C9A H9AA 109.5
C8A C9A H9AB 109.5
C8A C9A H9AC 109.5
H9AA C9A H9AB 109.5
H9AA C9A H9AC 109.5
H9AB C9A H9AC 109.5
C3C C4C H4C 119.7
C5C C4C C3C 120.6(3)
C5C C4C H4C 119.7
C2C C7C H7C 119.7
C6C C7C C2C 120.6(2)
C6C C7C H7C 119.7
C2A C3A H3AA 111.5
C2A C3A H3AB 111.5
C2A C3A C4A 101.3(2)
H3AA C3A H3AB 109.3
C4A C3A H3AA 111.5
C4A C3A H3AB 111.5
C4B C5B C6B 120.2(2)
C4B C5B H5BA 119.9
C6B C5B H5BA 119.9
C6A C5A C8A 99.4(2)
C6A C5A C7A 114.7(2)
C6A C5A C4A 102.9(2)
C7A C5A C8A 119.2(2)
C7A C5A C4A 116.2(2)
C4A C5A C8A 101.8(2)
C4C C5C H5C 120.3
C4C C5C C6C 119.5(3)
C6C C5C H5C 120.3
O1C C1C C2C 107.1(2)
O1C C1C H1CA 110.3
O1C C1C H1CB 110.3
C2C C1C H1CA 110.3
C2C C1C H1CB 110.3
H1CA C1C H1CB 108.5
C3D C4D C5D 119.9(3)
C3D C4D H4D 120.0
C5D C4D H4D 120.0
C8A C10A H10A 109.5
C8A C10A H10B 109.5
C8A C10A H10C 109.5
H10A C10A H10B 109.5
H10A C10A H10C 109.5
H10B C10A H10C 109.5
O1D C1D C2D 108.5(2)
O1D C1D H1DA 110.0
O1D C1D H1DB 110.0
C2D C1D H1DA 110.0
C2D C1D H1DB 110.0
H1DA C1D H1DB 108.4
C7C C6C H6C 119.9
C5C C6C C7C 120.2(3)
C5C C6C H6C 119.9
C5A C7A H7AA 109.5
C5A C7A H7AB 109.5
C5A C7A H7AC 109.5
H7AA C7A H7AB 109.5
H7AA C7A H7AC 109.5
H7AB C7A H7AC 109.5
C3A C4A C5A 104.0(2)
C3A C4A H4AA 111.0
C3A C4A H4AB 111.0
C5A C4A H4AA 111.0
C5A C4A H4AB 111.0
H4AA C4A H4AB 109.0
C5 C6 H6 116.5
C7 C6 C5 127.0(3)
C7 C6 H6 116.5
C2 C3 H3A 120.0
C2 C3 H3E 120.0
H3A C3 H3E 120.0
C6 C7 H7A 120.0
C6 C7 H7E 120.0
H7A C7 H7E 120.0

loop_
_geom_bond_atom_site_label_1
_geom_bond_atom_site_label_2
_geom_bond_distance
O1C C10 1.435(3)
O1C C1C 1.442(3)
O1A C1A 1.345(3)
O1A C8 1.465(3)
O1B C9 1.430(3)
O1B C1B 1.423(3)
O1 H1 0.8200
O1 C1 1.432(3)
O1D C11 1.414(3)
O1D C1D 1.416(3)
O3A C6A 1.369(3)
O3A C2A 1.455(3)
O2A C1A 1.197(3)
O4A C6A 1.197(3)
C1A C2A 1.507(3)
C2B C7B 1.385(3)
C2B C1B 1.502(3)
C2B C3B 1.392(3)
C1 C4 1.541(4)
C1 C11 1.545(4)
C1 C2 1.503(3)
C10 H10 0.9800
C10 C11 1.522(3)
C10 C9 1.516(3)
C2D C7D 1.391(4)
C2D C3D 1.375(4)
C2D C1D 1.494(4)
C4 H4 0.9800
C4 C8 1.527(3)
C4 C5 1.538(4)
C7D H7D 0.9300
C7D C6D 1.384(4)
C11 H11 0.9800
C8 H8 0.9800
C8 C9 1.529(3)
C8A C2A 1.550(3)
C8A C9A 1.521(4)
C8A C5A 1.562(3)
C8A C10A 1.518(4)
C6A C5A 1.504(4)
C2C C3C 1.383(4)
C2C C7C 1.384(4)
C2C C1C 1.496(3)
C7B H7B 0.9300
C7B C6B 1.392(4)
C9 H9 0.9800
C2A C3A 1.527(4)
C1B H1BA 0.9700
C1B H1BB 0.9700
C6D H6D 0.9300
C6D C5D 1.372(4)
C3B H3B 0.9300
C3B C4B 1.381(4)
C3C H3C 0.9300
C3C C4C 1.388(4)
C3D H3D 0.9300
C3D C4D 1.381(4)
C5D H5D 0.9300
C5D C4D 1.384(4)
C5 H5A 0.9700
C5 H5B 0.9700
C5 C6 1.504(4)
C4B H4B 0.9300
C4B C5B 1.381(4)
C2 H2 0.9300
C2 C3 1.315(4)
C6B H6B 0.9300
C6B C5B 1.382(4)
C9A H9AA 0.9600
C9A H9AB 0.9600
C9A H9AC 0.9600
C4C H4C 0.9300
C4C C5C 1.374(4)
C7C H7C 0.9300
C7C C6C 1.382(4)
C3A H3AA 0.9700
C3A H3AB 0.9700
C3A C4A 1.545(4)
C5B H5BA 0.9300
C5A C7A 1.511(4)
C5A C4A 1.561(4)
C5C H5C 0.9300
C5C C6C 1.378(4)
C1C H1CA 0.9700
C1C H1CB 0.9700
C4D H4D 0.9300
C10A H10A 0.9600
C10A H10B 0.9600
C10A H10C 0.9600
C1D H1DA 0.9700
C1D H1DB 0.9700
C6C H6C 0.9300
C7A H7AA 0.9600
C7A H7AB 0.9600
C7A H7AC 0.9600
C4A H4AA 0.9700
C4A H4AB 0.9700
C6 H6 0.9300
C6 C7 1.295(4)
C3 H3A 0.9300
C3 H3E 0.9300
C7 H7A 0.9300
C7 H7E 0.9300
